data_1558181
loop_
_publ_author_name
'Peters, Anna D.'
'Borsley, Stefan'
'della Sala, Flavio'
'Cairns-Gibson, Dominic F.'
'Leonidou, Marios'
'Clayden, Jonathan'
'Whitehead, George F. S.'
'Vitorica-Yrzebal, Inigo'
'Takano, Eriko'
'Burthem, John'
'Cockroft, Scott Lee'
'Webb, Simon'

_publ_section_title
;
 Switchable foldamer ion channels with antibacterial activity
;
_journal_name_full 'Chemical Science'
_journal_paper_doi 10.1039/D0SC02393K
_journal_year 2020
_chemical_formula_moiety 'C52 H83 Cl2 Cu N13 O9 Si, Cl'
_chemical_formula_sum 'C52 H83 Cl2 Cu N13 O9 Si'
_chemical_formula_weight 1196.84
_space_group_crystal_system triclinic
_space_group_IT_number 2
_space_group_name_Hall '-P 1'
_space_group_name_H-M_alt 'P -1'
_atom_sites_solution_hydrogens geom
_atom_sites_solution_primary dual
_audit_creation_date 2019-11-20
_audit_creation_method
;
Olex2 1.2
(compiled 2018.05.29 svn.r3508 for OlexSys, GUI svn.r5506)
;
_audit_update_record
;
2020-04-27 deposited with the CCDC.	2020-06-04 downloaded from the CCDC.
;
_cell_angle_alpha 98.168(5)
_cell_angle_beta 91.134(5)
_cell_angle_gamma 103.075(5)
_cell_formula_units_Z 2
_cell_length_a 8.9253(5)
_cell_length_b 15.5724(9)
_cell_length_c 25.2322(14)
_cell_measurement_reflns_used 6229
_cell_measurement_temperature 149.99(10)
_cell_measurement_theta_max 44.3470
_cell_measurement_theta_min 1.7720
_cell_volume 3376.5(3)
_computing_cell_refinement 'CrysAlisPro 1.171.39.46 (Rigaku OD, 2018)'
_computing_data_collection 'CrysAlisPro 1.171.39.46 (Rigaku OD, 2018)'
_computing_data_reduction 'CrysAlisPro 1.171.39.46 (Rigaku OD, 2018)'
_computing_molecular_graphics 'Olex2 (Dolomanov et al., 2009)'
_computing_publication_material 'Olex2 (Dolomanov et al., 2009)'
_computing_structure_refinement 'ShelXL (Sheldrick, 2015)'
_computing_structure_solution 'ShelXT (Sheldrick, 2015)'
_diffrn_ambient_environment N~2~
_diffrn_ambient_temperature 149.99(10)
_diffrn_detector 'CCD plate'
_diffrn_measured_fraction_theta_full 0.997
_diffrn_measured_fraction_theta_max 0.997
_diffrn_measurement_details
;
List of Runs (angles in degrees, time in seconds):

  # Type    Start    End  Width  t~exp~   \w     \q     \k     \f   Frames
#--------------------------------------------------------------------------
  1  \w    -52.00  -4.00   1.00   10.00    --  -43.90 -38.00 120.00   48
  2  \w    -84.00 -45.00   1.00   10.00    --  -43.90  76.00  30.00   39
  3  \w    -17.00  14.00   1.00   10.00    --  -43.90  76.00  30.00   31
  4  \w   -122.00 -71.00   1.00   10.00    --  -43.90 -76.00  30.00   51
  5  \w    -66.00 -10.00   1.00   10.00    --  -43.90 -76.00  30.00   56
  6  \w   -121.00 -20.00   1.00   10.00    --  -43.90 -76.00 -90.00  101
  7  \w    -84.00  -1.00   1.00   10.00    --  -43.90  76.00-120.00   83
  8  \w   -130.00  -4.00   1.00   10.00    --  -43.90 -76.00 120.00  126
  9  \w    -81.00   2.00   1.00   10.00    --  -43.90  76.00 120.00   83
 10  \w   -128.00 -88.00   1.00   10.00    --  -43.90 -76.00-180.00   40
 11  \w    -77.00 -10.00   1.00   10.00    --  -43.90 -76.00-180.00   67
 12  \w    -77.00  20.00   1.00   10.00    --  -43.90  57.00-120.00   97
 13  \w   -133.00  -5.00   1.00   10.00    --  -43.90 -38.00 -30.00  128
 14  \w    -72.00  24.00   1.00   10.00    --  -43.90  57.00  90.00   96
 15  \w    -84.00  37.00   1.00   10.00    --  -43.90  76.00 -30.00  121
 16  \w   -107.00  -5.00   1.00   10.00    --  -43.90 -76.00 -60.00  102
 17  \w   -133.00 -71.00   1.00   10.00    --  -43.90 -38.00 120.00   62
;
_diffrn_measurement_device 'four-circle diffractometer'
_diffrn_measurement_device_type 'XtaLAB AFC11 (RINC): Kappa single'
_diffrn_measurement_method '\w scans'
_diffrn_orient_matrix_type 'CrysAlisPro convention (1999,Acta A55,543-557)'
_diffrn_orient_matrix_UB_11 0.1123232000
_diffrn_orient_matrix_UB_12 0.0284858000
_diffrn_orient_matrix_UB_13 0.0498338000
_diffrn_orient_matrix_UB_21 0.0702037000
_diffrn_orient_matrix_UB_22 0.0883954000
_diffrn_orient_matrix_UB_23 -0.0203199000
_diffrn_orient_matrix_UB_31 -0.1180929000
_diffrn_orient_matrix_UB_32 0.0439167000
_diffrn_orient_matrix_UB_33 0.0303202000
_diffrn_radiation_monochromator mirror
_diffrn_radiation_probe x-ray
_diffrn_radiation_type CuK\a
_diffrn_radiation_wavelength 1.54184
_diffrn_reflns_av_R_equivalents 0.0689
_diffrn_reflns_av_unetI/netI 0.0684
_diffrn_reflns_Laue_measured_fraction_full 0.997
_diffrn_reflns_Laue_measured_fraction_max 0.997
_diffrn_reflns_limit_h_max 8
_diffrn_reflns_limit_h_min -8
_diffrn_reflns_limit_k_max 14
_diffrn_reflns_limit_k_min -14
_diffrn_reflns_limit_l_max 22
_diffrn_reflns_limit_l_min -23
_diffrn_reflns_number 23647
_diffrn_reflns_point_group_measured_fraction_full 0.997
_diffrn_reflns_point_group_measured_fraction_max 0.997
_diffrn_reflns_theta_full 44.703
_diffrn_reflns_theta_max 44.703
_diffrn_reflns_theta_min 1.771
_diffrn_source 'Rotating-anode X-ray tube (dual wavelength)'
_diffrn_source_type 'Rigaku (Cu) X-ray DW Source'
_exptl_absorpt_coefficient_mu 1.815
_exptl_absorpt_correction_T_max 1.00000
_exptl_absorpt_correction_T_min 0.66996
_exptl_absorpt_correction_type multi-scan
_exptl_absorpt_process_details
;
CrysAlisPro 1.171.39.46 (Rigaku Oxford Diffraction, 2018)
Empirical absorption correction using spherical harmonics,
 implemented in SCALE3 ABSPACK scaling algorithm.
;
_exptl_crystal_colour 'clear green'
_exptl_crystal_colour_lustre clear
_exptl_crystal_colour_primary green
_exptl_crystal_density_diffrn 1.177
_exptl_crystal_description block
_exptl_crystal_F_000 1270
_exptl_crystal_size_max 0.093
_exptl_crystal_size_mid 0.046
_exptl_crystal_size_min 0.013
_refine_diff_density_max 0.717
_refine_diff_density_min -0.369
_refine_diff_density_rms 0.060
_refine_ls_extinction_method none
_refine_ls_goodness_of_fit_ref 1.048
_refine_ls_hydrogen_treatment constr
_refine_ls_matrix_type full
_refine_ls_number_parameters 663
_refine_ls_number_reflns 5344
_refine_ls_number_restraints 0
_refine_ls_restrained_S_all 1.048
_refine_ls_R_factor_all 0.0924
_refine_ls_R_factor_gt 0.0716
_refine_ls_shift/su_max 0.000
_refine_ls_shift/su_mean 0.000
_refine_ls_structure_factor_coef Fsqd
_refine_ls_weighting_details 'w=1/[\s^2^(Fo^2^)+(0.1303P)^2^+3.5044P] where P=(Fo^2^+2Fc^2^)/3'
_refine_ls_weighting_scheme calc
_refine_ls_wR_factor_gt 0.2020
_refine_ls_wR_factor_ref 0.2197
_reflns_Friedel_coverage 0.000
_reflns_number_gt 3936
_reflns_number_total 5344
_reflns_threshold_expression 'I > 2\s(I)'
_cod_data_source_file d0sc02393k2.cif
_cod_data_source_block s5222r
_cod_database_code 1558181
_shelx_shelxl_version_number 2018/1
_shelx_space_group_comment
;
The symmetry employed for this shelxl refinement is uniquely defined
by the following loop, which should always be used as a source of
symmetry information in preference to the above space-group names.
They are only intended as comments.
;
_shelx_estimated_absorpt_t_max 0.981
_shelx_estimated_absorpt_t_min 0.877
_reflns_odcompleteness_completeness 99.91
_reflns_odcompleteness_iscentric 1
_reflns_odcompleteness_theta 44.45
_olex2_refinement_description
;
1. Fixed Uiso
 At 1.2 times of:
  All C(H) groups, All C(H,H) groups, All N(H) groups
 At 1.5 times of:
  All C(H,H,H) groups
2.a Secondary CH2 refined with riding coordinates:
 C13(H13A,H13B), C7(H7A,H7B), C6(H6A,H6B), C48(H48A,H48B), C49(H49A,H49B)
2.b Aromatic/amide H refined with riding coordinates:
 N12(H12), N7(H7), N13(H13), N11(H11), N8(H8), N10(H10), N9(H9), C15(H15),
 C12(H12A), C2(H2), C11(H11A), C9(H9A), C1(H1), C10(H10A), C4(H4), C3(H3)
2.c Idealised Me refined as rotating group:
 C17(H17A,H17B,H17C), C18(H18A,H18B,H18C), C46(H46A,H46B,H46C), C42(H42A,H42B,
 H42C), C41(H41A,H41B,H41C), C22(H22A,H22B,H22C), C45(H45A,H45B,H45C), C21(H21A,
 H21B,H21C), C34(H34A,H34B,H34C), C25(H25A,H25B,H25C), C38(H38A,H38B,H38C),
 C37(H37A,H37B,H37C), C30(H30A,H30B,H30C), C26(H26A,H26B,H26C), C33(H33A,H33B,
 H33C), C29(H29A,H29B,H29C), C51(H51A,H51B,H51C), C50(H50A,H50B,H50C), C52(H52A,
 H52B,H52C)
;
_olex2_submission_special_instructions 'No special instructions were received'
_oxdiff_exptl_absorpt_empirical_details
;
Empirical correction (ABSPACK) includes:
- Absorption correction using spherical harmonics
- Frame scaling
;
_oxdiff_exptl_absorpt_empirical_full_max 1.557
_oxdiff_exptl_absorpt_empirical_full_min 0.717

loop_
_space_group_symop_operation_xyz
'x, y, z'
'-x, -y, -z'

loop_
_atom_site_label
_atom_site_type_symbol
_atom_site_fract_x
_atom_site_fract_y
_atom_site_fract_z
_atom_site_U_iso_or_equiv
_atom_site_adp_type
_atom_site_occupancy
_atom_site_site_symmetry_order
_atom_site_calc_flag
_atom_site_refinement_flags_posn
_atom_site_refinement_flags_adp
_atom_site_refinement_flags_occupancy
_atom_site_disorder_assembly
_atom_site_disorder_group
Cu1 Cu 0.53170(13) 0.43394(8) 0.55180(4) 0.0833(5) Uani 1 1 d . . . . .
Cl1 Cl 0.6564(2) 0.57193(15) 0.54114(8) 0.0931(8) Uani 1 1 d . . . . .
Si1 Si 0.5017(3) 1.2387(2) 0.99477(14) 0.1216(11) Uani 1 1 d . . . . .
O2 O 0.9826(5) 0.7924(3) 0.8090(2) 0.0643(14) Uani 1 1 d . . . . .
O7 O 0.8664(5) 1.4087(3) 0.82453(19) 0.0664(14) Uani 1 1 d . . . . .
O1 O 0.6030(5) 0.6525(3) 0.80474(19) 0.0626(13) Uani 1 1 d . . . . .
O6 O 1.1774(5) 1.2810(3) 0.7636(2) 0.0719(15) Uani 1 1 d . . . . .
N6 N 0.5380(7) 0.4483(5) 0.7286(2) 0.0566(16) Uani 1 1 d . . . . .
N12 N 0.9418(7) 1.1973(3) 0.7714(2) 0.0540(15) Uani 1 1 d . . . . .
H12 H 0.889393 1.144550 0.773910 0.065 Uiso 1 1 calc R . . . .
N7 N 0.7745(7) 0.5674(3) 0.8046(2) 0.0634(17) Uani 1 1 d . . . . .
H7 H 0.790054 0.514526 0.797673 0.076 Uiso 1 1 calc R . . . .
O3 O 0.8699(6) 0.9147(4) 0.7210(2) 0.0848(16) Uani 1 1 d . . . . .
O5 O 1.1062(6) 1.1593(4) 0.8706(2) 0.0886(17) Uani 1 1 d . . . . .
N13 N 0.9584(6) 1.3112(4) 0.8661(3) 0.0614(16) Uani 1 1 d . . . . .
H13 H 0.972297 1.258005 0.863789 0.074 Uiso 1 1 calc R . . . .
O9 O 0.7417(7) 1.3601(4) 0.9320(2) 0.0915(17) Uiso 1 1 d . . . . .
O4 O 0.7283(6) 1.0433(4) 0.8201(3) 0.105(2) Uani 1 1 d . . . . .
N11 N 1.0668(7) 1.0615(4) 0.7947(3) 0.0693(18) Uani 1 1 d . . . . .
H11 H 1.024295 1.008269 0.779438 0.083 Uiso 1 1 calc R . . . .
N8 N 0.8707(7) 0.6947(4) 0.7390(3) 0.0680(18) Uani 1 1 d . . . . .
H8 H 0.830606 0.639809 0.726423 0.082 Uiso 1 1 calc R . . . .
N3 N 0.3534(9) 0.4640(7) 0.5898(3) 0.080(2) Uani 1 1 d . . . . .
N4 N 0.6310(8) 0.4352(6) 0.6522(3) 0.0804(19) Uani 1 1 d . . . . .
N5 N 0.6360(7) 0.4912(4) 0.6964(3) 0.0712(18) Uani 1 1 d . . . . .
N1 N 0.6737(10) 0.3680(6) 0.5141(3) 0.090(2) Uani 1 1 d . . . . .
N10 N 0.8561(9) 0.9449(4) 0.8429(3) 0.079(2) Uani 1 1 d . . . . .
H10 H 0.862338 0.890007 0.838343 0.094 Uiso 1 1 calc R . . . .
C16 C 0.5053(8) 0.4956(5) 0.7813(3) 0.0544(19) Uani 1 1 d . . . . .
N9 N 0.6946(8) 0.8204(4) 0.7595(3) 0.076(2) Uani 1 1 d . . . . .
H9 H 0.658595 0.766095 0.764140 0.091 Uiso 1 1 calc R . . . .
C43 C 0.8982(7) 1.3358(5) 0.8231(3) 0.0492(18) Uani 1 1 d . . . . .
O8 O 0.8976(7) 1.4960(4) 0.9483(2) 0.112(2) Uiso 1 1 d . . . . .
C19 C 0.6314(9) 0.5783(5) 0.7973(3) 0.0524(19) Uani 1 1 d . . . . .
C23 C 0.9205(8) 0.7153(6) 0.7904(4) 0.058(2) Uani 1 1 d . . . . .
N2 N 0.4242(8) 0.3090(4) 0.5620(3) 0.0782(19) Uani 1 1 d . . . . .
C39 C 1.0910(10) 1.2085(5) 0.7671(3) 0.062(2) Uani 1 1 d . . . . .
C44 C 1.0005(8) 1.3707(5) 0.9157(3) 0.062(2) Uani 1 1 d . . . . .
C20 C 0.9057(8) 0.6413(5) 0.8238(4) 0.065(2) Uani 1 1 d . . . . .
C15 C 0.4679(8) 0.3660(5) 0.7047(4) 0.0557(19) Uani 1 1 d . . . . .
H15 H 0.394184 0.324036 0.718641 0.067 Uiso 1 1 calc R . . . .
C40 C 0.8586(8) 1.2679(5) 0.7721(3) 0.058(2) Uani 1 1 d . . . . .
C35 C 1.0521(9) 1.0829(6) 0.8464(5) 0.072(2) Uani 1 1 d . . . . .
C17 C 0.3516(8) 0.5208(5) 0.7732(3) 0.075(2) Uani 1 1 d . . . . .
H17A H 0.359899 0.559203 0.746301 0.113 Uiso 1 1 calc GR . . . .
H17B H 0.325619 0.551164 0.806320 0.113 Uiso 1 1 calc GR . . . .
H17C H 0.272714 0.467731 0.761843 0.113 Uiso 1 1 calc GR . . . .
C18 C 0.4953(8) 0.4330(4) 0.8229(3) 0.061(2) Uani 1 1 d . . . . .
H18A H 0.412253 0.381657 0.812516 0.092 Uiso 1 1 calc GR . . . .
H18B H 0.477049 0.463372 0.857182 0.092 Uiso 1 1 calc GR . . . .
H18C H 0.590351 0.414335 0.825365 0.092 Uiso 1 1 calc GR . . . .
C31 C 0.7418(11) 0.9649(6) 0.8175(4) 0.082(3) Uani 1 1 d . . . . .
C14 C 0.5270(10) 0.3574(5) 0.6564(4) 0.067(2) Uani 1 1 d . . . . .
C46 C 1.0261(9) 1.3167(5) 0.9598(3) 0.076(2) Uiso 1 1 d . . . . .
H46A H 0.934323 1.271690 0.962276 0.115 Uiso 1 1 calc GR . . . .
H46B H 1.050012 1.355643 0.993404 0.115 Uiso 1 1 calc GR . . . .
H46C H 1.110066 1.288940 0.951261 0.115 Uiso 1 1 calc GR . . . .
C36 C 1.1521(8) 1.1242(5) 0.7621(4) 0.078(2) Uani 1 1 d . . . . .
C42 C 0.6881(7) 1.2229(4) 0.7729(3) 0.069(2) Uani 1 1 d . . . . .
H42A H 0.657920 1.179781 0.741136 0.103 Uiso 1 1 calc GR . . . .
H42B H 0.628057 1.266996 0.774058 0.103 Uiso 1 1 calc GR . . . .
H42C H 0.671150 1.193565 0.803964 0.103 Uiso 1 1 calc GR . . . .
C8 C 0.2337(13) 0.3928(8) 0.5926(4) 0.087(3) Uani 1 1 d . . . . .
C27 C 0.8150(11) 0.8384(6) 0.7296(3) 0.071(2) Uani 1 1 d . . . . .
C24 C 0.8813(11) 0.7614(6) 0.7033(4) 0.088(3) Uani 1 1 d . . . . .
C47 C 0.8685(10) 1.4135(6) 0.9318(3) 0.088(3) Uiso 1 1 d . . . . .
C41 C 0.8860(9) 1.3143(5) 0.7229(3) 0.081(2) Uani 1 1 d . . . . .
H41A H 0.993205 1.342813 0.722626 0.122 Uiso 1 1 calc GR . . . .
H41B H 0.825704 1.358324 0.723982 0.122 Uiso 1 1 calc GR . . . .
H41C H 0.856411 1.271253 0.691157 0.122 Uiso 1 1 calc GR . . . .
C32 C 0.9736(11) 1.0093(6) 0.8784(4) 0.090(3) Uani 1 1 d . . . . .
C13 C 0.4962(10) 0.2831(6) 0.6108(3) 0.087(3) Uani 1 1 d . . . . .
H13A H 0.427260 0.231525 0.621478 0.104 Uiso 1 1 calc R . . . .
H13B H 0.591980 0.266775 0.601405 0.104 Uiso 1 1 calc R . . . .
C28 C 0.6190(10) 0.8905(6) 0.7852(4) 0.096(3) Uani 1 1 d . . . . .
C12 C 0.3381(13) 0.5445(9) 0.6095(4) 0.095(3) Uani 1 1 d . . . . .
H12A H 0.419390 0.592872 0.607146 0.114 Uiso 1 1 calc R . . . .
C22 C 1.0522(8) 0.6059(5) 0.8159(5) 0.122(4) Uani 1 1 d . . . . .
H22A H 1.051360 0.560199 0.837827 0.183 Uiso 1 1 calc GR . . . .
H22B H 1.141086 0.653790 0.826071 0.183 Uiso 1 1 calc GR . . . .
H22C H 1.055658 0.581551 0.778928 0.183 Uiso 1 1 calc GR . . . .
C45 C 1.1466(10) 1.4384(6) 0.9112(3) 0.096(3) Uiso 1 1 d . . . . .
H45A H 1.222051 1.408898 0.895406 0.144 Uiso 1 1 calc GR . . . .
H45B H 1.184570 1.469317 0.946219 0.144 Uiso 1 1 calc GR . . . .
H45C H 1.126773 1.480277 0.889033 0.144 Uiso 1 1 calc GR . . . .
C21 C 0.8906(10) 0.6765(5) 0.8812(4) 0.094(3) Uani 1 1 d . . . . .
H21A H 0.794243 0.693779 0.885011 0.142 Uiso 1 1 calc GR . . . .
H21B H 0.973746 0.727374 0.892666 0.142 Uiso 1 1 calc GR . . . .
H21C H 0.894148 0.631036 0.902920 0.142 Uiso 1 1 calc GR . . . .
C5 C 0.6141(13) 0.2779(9) 0.4986(4) 0.100(3) Uani 1 1 d . . . . .
C7 C 0.2615(11) 0.3081(7) 0.5680(4) 0.092(3) Uani 1 1 d . . . . .
H7A H 0.208214 0.291563 0.532853 0.110 Uiso 1 1 calc R . . . .
H7B H 0.217986 0.262689 0.589561 0.110 Uiso 1 1 calc R . . . .
C2 C 0.9096(14) 0.3465(10) 0.4762(5) 0.111(3) Uani 1 1 d . . . . .
H2 H 1.010505 0.371614 0.468969 0.133 Uiso 1 1 calc R . . . .
C11 C 0.2070(17) 0.5604(8) 0.6336(4) 0.107(3) Uani 1 1 d . . . . .
H11A H 0.201359 0.618060 0.647577 0.129 Uiso 1 1 calc R . . . .
C9 C 0.0986(12) 0.4065(10) 0.6162(4) 0.108(3) Uani 1 1 d . . . . .
H9A H 0.016914 0.358059 0.618052 0.129 Uiso 1 1 calc R . . . .
C34 C 1.0952(13) 0.9626(6) 0.8944(4) 0.126(4) Uani 1 1 d . . . . .
H34A H 1.049841 0.916778 0.914883 0.189 Uiso 1 1 calc GR . . . .
H34B H 1.176671 1.005048 0.915770 0.189 Uiso 1 1 calc GR . . . .
H34C H 1.136000 0.936427 0.862832 0.189 Uiso 1 1 calc GR . . . .
C1 C 0.8195(15) 0.4000(8) 0.5043(4) 0.108(3) Uani 1 1 d . . . . .
H1 H 0.864093 0.459823 0.516307 0.129 Uiso 1 1 calc R . . . .
C25 C 1.0482(12) 0.7961(6) 0.6906(4) 0.125(4) Uani 1 1 d . . . . .
H25A H 1.106225 0.827283 0.722823 0.188 Uiso 1 1 calc GR . . . .
H25B H 1.052598 0.835985 0.664683 0.188 Uiso 1 1 calc GR . . . .
H25C H 1.090997 0.746890 0.676406 0.188 Uiso 1 1 calc GR . . . .
C10 C 0.0865(16) 0.4901(12) 0.6363(4) 0.115(4) Uani 1 1 d . . . . .
H10A H -0.003358 0.499252 0.651863 0.138 Uiso 1 1 calc R . . . .
C6 C 0.4508(12) 0.2498(6) 0.5129(4) 0.106(3) Uani 1 1 d . . . . .
H6A H 0.429320 0.188403 0.519430 0.127 Uiso 1 1 calc R . . . .
H6B H 0.382257 0.253629 0.483472 0.127 Uiso 1 1 calc R . . . .
C38 C 1.3238(9) 1.1478(5) 0.7789(5) 0.121(4) Uani 1 1 d . . . . .
H38A H 1.338328 1.174139 0.815912 0.182 Uiso 1 1 calc GR . . . .
H38B H 1.378202 1.189421 0.757240 0.182 Uiso 1 1 calc GR . . . .
H38C H 1.362625 1.094711 0.773920 0.182 Uiso 1 1 calc GR . . . .
C37 C 1.1249(11) 1.0808(6) 0.7028(4) 0.113(4) Uani 1 1 d . . . . .
H37A H 1.167488 1.029031 0.697491 0.170 Uiso 1 1 calc GR . . . .
H37B H 1.173889 1.122710 0.680455 0.170 Uiso 1 1 calc GR . . . .
H37C H 1.016247 1.063496 0.693571 0.170 Uiso 1 1 calc GR . . . .
C30 C 0.5074(11) 0.8477(6) 0.8232(5) 0.143(5) Uani 1 1 d . . . . .
H30A H 0.432746 0.798699 0.803515 0.214 Uiso 1 1 calc GR . . . .
H30B H 0.455903 0.890816 0.840729 0.214 Uiso 1 1 calc GR . . . .
H30C H 0.562516 0.826178 0.849595 0.214 Uiso 1 1 calc GR . . . .
C48 C 0.6226(11) 1.4064(7) 0.9565(4) 0.117(3) Uiso 1 1 d . . . . .
H48A H 0.656130 1.436767 0.992442 0.140 Uiso 1 1 calc R . . . .
H48B H 0.600520 1.449065 0.934707 0.140 Uiso 1 1 calc R . . . .
C26 C 0.7853(16) 0.7170(7) 0.6527(4) 0.162(6) Uani 1 1 d . . . . .
H26A H 0.810096 0.660864 0.640506 0.243 Uiso 1 1 calc GR . . . .
H26B H 0.806630 0.754694 0.625463 0.243 Uiso 1 1 calc GR . . . .
H26C H 0.677991 0.707202 0.659889 0.243 Uiso 1 1 calc GR . . . .
C33 C 0.8984(15) 1.0492(6) 0.9264(4) 0.148(5) Uani 1 1 d . . . . .
H33A H 0.814595 1.071915 0.914218 0.222 Uiso 1 1 calc GR . . . .
H33B H 0.973031 1.096891 0.947239 0.222 Uiso 1 1 calc GR . . . .
H33C H 0.860236 1.004027 0.948204 0.222 Uiso 1 1 calc GR . . . .
C4 C 0.6997(19) 0.2245(8) 0.4717(5) 0.135(4) Uani 1 1 d . . . . .
H4 H 0.656092 0.164134 0.461383 0.161 Uiso 1 1 calc R . . . .
C29 C 0.5374(12) 0.9249(6) 0.7427(6) 0.170(6) Uani 1 1 d . . . . .
H29A H 0.611151 0.951314 0.719066 0.255 Uiso 1 1 calc GR . . . .
H29B H 0.486293 0.968840 0.759438 0.255 Uiso 1 1 calc GR . . . .
H29C H 0.462843 0.876360 0.722592 0.255 Uiso 1 1 calc GR . . . .
C3 C 0.8485(18) 0.2588(12) 0.4599(4) 0.139(4) Uani 1 1 d . . . . .
H3 H 0.905887 0.222753 0.441258 0.167 Uiso 1 1 calc R . . . .
C49 C 0.4897(13) 1.3331(7) 0.9571(5) 0.136(4) Uiso 1 1 d . . . . .
H49A H 0.459125 1.307359 0.920096 0.163 Uiso 1 1 calc R . . . .
H49B H 0.406451 1.358517 0.971328 0.163 Uiso 1 1 calc R . . . .
C51 C 0.3103(13) 1.1817(8) 1.0121(5) 0.150(4) Uiso 1 1 d . . . . .
H51A H 0.261294 1.224170 1.031758 0.226 Uiso 1 1 calc GR . . . .
H51B H 0.320079 1.137087 1.033796 0.226 Uiso 1 1 calc GR . . . .
H51C H 0.249182 1.153792 0.979912 0.226 Uiso 1 1 calc GR . . . .
C50 C 0.5647(16) 1.1557(9) 0.9412(5) 0.176(5) Uiso 1 1 d . . . . .
H50A H 0.481923 1.130837 0.914625 0.264 Uiso 1 1 calc GR . . . .
H50B H 0.590858 1.108694 0.957623 0.264 Uiso 1 1 calc GR . . . .
H50C H 0.652882 1.185908 0.924419 0.264 Uiso 1 1 calc GR . . . .
C52 C 0.6362(16) 1.2739(10) 1.0494(6) 0.190(6) Uiso 1 1 d . . . . .
H52A H 0.732455 1.304757 1.037572 0.285 Uiso 1 1 calc GR . . . .
H52B H 0.650885 1.223014 1.064489 0.285 Uiso 1 1 calc GR . . . .
H52C H 0.599035 1.313268 1.076025 0.285 Uiso 1 1 calc GR . . . .

loop_
_atom_site_aniso_label
_atom_site_aniso_U_11
_atom_site_aniso_U_22
_atom_site_aniso_U_33
_atom_site_aniso_U_23
_atom_site_aniso_U_13
_atom_site_aniso_U_12
Cu1 0.0768(9) 0.0921(10) 0.0711(8) 0.0204(7) -0.0007(6) -0.0058(7)
Cl1 0.0910(16) 0.1005(17) 0.0664(13) 0.0146(12) -0.0053(11) -0.0224(13)
Si1 0.0786(19) 0.120(2) 0.161(3) 0.025(2) 0.0196(18) 0.0073(17)
O2 0.056(3) 0.033(3) 0.097(4) -0.004(3) 0.001(3) 0.004(3)
O7 0.068(3) 0.033(3) 0.100(4) 0.011(3) 0.004(3) 0.015(3)
O1 0.056(3) 0.036(3) 0.099(4) 0.009(3) 0.010(3) 0.018(3)
O6 0.048(3) 0.043(3) 0.116(4) 0.006(3) 0.012(3) -0.007(3)
N6 0.051(4) 0.052(5) 0.068(5) 0.022(4) 0.009(4) 0.006(3)
N12 0.043(4) 0.034(4) 0.080(4) 0.006(3) 0.010(3) -0.001(3)
N7 0.042(4) 0.038(4) 0.109(5) 0.004(3) -0.002(3) 0.011(3)
O3 0.097(4) 0.053(4) 0.095(4) 0.026(3) -0.005(3) -0.011(3)
O5 0.098(4) 0.038(3) 0.123(5) -0.005(3) -0.019(3) 0.015(3)
N13 0.069(4) 0.046(4) 0.069(5) 0.005(4) -0.005(4) 0.015(3)
O4 0.083(4) 0.046(4) 0.200(7) 0.040(4) 0.055(4) 0.026(3)
N11 0.065(4) 0.032(4) 0.107(6) -0.002(4) 0.016(4) 0.009(3)
N8 0.070(4) 0.033(4) 0.091(6) -0.008(4) 0.021(4) 0.000(3)
N3 0.091(6) 0.084(6) 0.061(5) 0.015(4) -0.004(4) 0.009(6)
N4 0.092(5) 0.076(5) 0.073(5) 0.016(5) 0.017(4) 0.015(5)
N5 0.073(5) 0.062(4) 0.079(5) 0.025(5) 0.015(4) 0.006(4)
N1 0.065(6) 0.123(8) 0.075(5) 0.031(5) 0.005(4) -0.004(5)
N10 0.079(5) 0.039(4) 0.122(6) 0.017(4) 0.020(5) 0.016(4)
C16 0.047(5) 0.051(5) 0.069(6) 0.013(4) 0.015(4) 0.015(4)
N9 0.058(4) 0.045(4) 0.121(6) 0.033(4) -0.009(4) -0.008(4)
C43 0.039(4) 0.036(5) 0.065(6) -0.004(5) 0.008(4) 0.001(4)
C19 0.051(6) 0.035(5) 0.067(5) 0.009(4) 0.000(4) 0.002(5)
C23 0.035(4) 0.049(6) 0.087(7) -0.004(6) 0.011(4) 0.011(4)
N2 0.082(6) 0.078(5) 0.065(5) 0.008(4) 0.004(4) 0.000(4)
C39 0.053(6) 0.039(6) 0.089(6) 0.001(4) 0.010(4) 0.002(5)
C44 0.056(5) 0.054(5) 0.070(6) 0.012(4) 0.009(4) -0.005(4)
C20 0.048(5) 0.032(5) 0.113(7) 0.013(5) -0.011(5) 0.005(4)
C15 0.059(5) 0.042(6) 0.065(6) 0.014(4) 0.004(5) 0.005(4)
C40 0.049(5) 0.045(5) 0.078(6) 0.016(5) 0.003(4) 0.005(4)
C35 0.076(6) 0.037(6) 0.102(8) 0.001(6) -0.004(5) 0.016(5)
C17 0.047(5) 0.071(5) 0.110(7) 0.017(5) 0.006(4) 0.013(4)
C18 0.059(5) 0.051(5) 0.067(5) 0.011(4) 0.001(4) -0.001(4)
C31 0.068(7) 0.043(7) 0.142(8) 0.024(6) 0.045(6) 0.018(6)
C14 0.081(6) 0.053(6) 0.062(7) 0.014(5) 0.001(5) -0.001(5)
C36 0.048(5) 0.048(5) 0.131(8) 0.007(6) 0.026(5) -0.002(4)
C42 0.048(5) 0.046(4) 0.109(6) 0.003(4) -0.009(4) 0.013(4)
C8 0.085(8) 0.104(9) 0.065(6) 0.030(6) -0.003(6) 0.000(8)
C27 0.080(7) 0.042(6) 0.078(6) 0.014(5) -0.023(5) -0.012(5)
C24 0.106(8) 0.049(6) 0.091(7) 0.005(6) 0.016(6) -0.020(5)
C41 0.085(6) 0.068(5) 0.085(6) 0.011(5) -0.012(5) 0.009(4)
C32 0.113(7) 0.045(6) 0.103(7) -0.008(6) 0.002(6) 0.011(6)
C13 0.101(7) 0.084(7) 0.075(6) 0.022(6) 0.017(5) 0.014(5)
C28 0.060(6) 0.061(6) 0.178(10) 0.038(7) 0.009(6) 0.024(6)
C12 0.088(8) 0.122(11) 0.077(7) 0.031(7) -0.003(6) 0.020(7)
C22 0.040(5) 0.061(6) 0.267(13) 0.027(7) -0.020(6) 0.013(4)
C21 0.116(7) 0.053(5) 0.104(8) 0.025(5) -0.030(6) -0.005(5)
C5 0.103(9) 0.100(9) 0.079(7) 0.008(6) 0.009(6) -0.010(8)
C7 0.093(9) 0.097(8) 0.074(6) 0.019(6) 0.008(5) -0.004(6)
C2 0.104(9) 0.115(10) 0.108(9) 0.028(7) 0.006(8) 0.006(9)
C11 0.114(9) 0.116(9) 0.094(8) 0.028(7) 0.000(7) 0.024(9)
C9 0.074(8) 0.169(13) 0.086(7) 0.050(8) 0.016(6) 0.021(8)
C34 0.181(11) 0.055(6) 0.136(9) 0.001(6) -0.051(8) 0.031(7)
C1 0.097(9) 0.138(10) 0.082(7) 0.022(7) -0.008(6) 0.014(9)
C25 0.153(10) 0.060(6) 0.149(9) -0.001(6) 0.083(8) 0.000(6)
C10 0.127(12) 0.161(12) 0.085(8) 0.039(8) 0.023(7) 0.079(12)
C6 0.121(9) 0.089(7) 0.083(7) -0.001(6) 0.002(6) -0.015(6)
C38 0.053(6) 0.062(6) 0.253(13) 0.015(7) 0.020(6) 0.024(5)
C37 0.126(8) 0.062(6) 0.148(10) 0.005(6) 0.083(7) 0.013(5)
C30 0.081(7) 0.063(6) 0.301(16) 0.050(8) 0.092(9) 0.031(5)
C26 0.271(15) 0.086(7) 0.078(7) 0.000(6) -0.042(9) -0.053(9)
C33 0.239(14) 0.067(7) 0.120(9) -0.010(6) 0.070(9) 0.010(8)
C4 0.177(14) 0.112(9) 0.117(9) 0.001(8) 0.042(9) 0.046(11)
C29 0.105(8) 0.084(7) 0.325(18) 0.063(9) -0.077(10) 0.019(6)
C3 0.123(11) 0.194(17) 0.100(9) 0.025(10) 0.049(8) 0.029(10)

loop_
_atom_type_symbol
_atom_type_description
_atom_type_scat_dispersion_real
_atom_type_scat_dispersion_imag
_atom_type_scat_source
C C 0.0181 0.0091 'International Tables Vol C Tables 4.2.6.8 and 6.1.1.4'
H H 0.0000 0.0000 'International Tables Vol C Tables 4.2.6.8 and 6.1.1.4'
Cl Cl 0.3639 0.7018 'International Tables Vol C Tables 4.2.6.8 and 6.1.1.4'
Cu Cu -1.9646 0.5888 'International Tables Vol C Tables 4.2.6.8 and 6.1.1.4'
N N 0.0311 0.0180 'International Tables Vol C Tables 4.2.6.8 and 6.1.1.4'
O O 0.0492 0.0322 'International Tables Vol C Tables 4.2.6.8 and 6.1.1.4'
Si Si 0.2541 0.3302 'International Tables Vol C Tables 4.2.6.8 and 6.1.1.4'

loop_
_exptl_crystal_face_index_h
_exptl_crystal_face_index_k
_exptl_crystal_face_index_l
_exptl_crystal_face_perp_dist
-2 -6 -10 0.0211
2 3 -15 0.0065
-2 -3 15 0.0065
5 -5 -6 0.0346
-5 5 6 0.0346
2 6 10 0.0211

loop_
_geom_angle_atom_site_label_1
_geom_angle_atom_site_label_2
_geom_angle_atom_site_label_3
_geom_angle
_geom_angle_site_symmetry_1
_geom_angle_site_symmetry_3
_geom_angle_publ_flag
N3 Cu1 Cl1 98.7(3) . . ?
N3 Cu1 N2 82.3(3) . . ?
N1 Cu1 Cl1 98.0(3) . . ?
N1 Cu1 N3 163.2(4) . . ?
N1 Cu1 N2 81.1(4) . . ?
N2 Cu1 Cl1 178.6(2) . . ?
C49 Si1 C50 102.5(6) . . ?
C51 Si1 C49 111.0(5) . . ?
C51 Si1 C50 105.4(6) . . ?
C52 Si1 C49 111.5(6) . . ?
C52 Si1 C51 114.0(7) . . ?
C52 Si1 C50 111.7(7) . . ?
N5 N6 C16 120.5(7) . . ?
N5 N6 C15 111.4(6) . . ?
C15 N6 C16 127.7(7) . . ?
C39 N12 H12 117.7 . . ?
C39 N12 C40 124.6(6) . . ?
C40 N12 H12 117.7 . . ?
C19 N7 H7 118.5 . . ?
C19 N7 C20 123.0(6) . . ?
C20 N7 H7 118.5 . . ?
C43 N13 H13 118.8 . . ?
C43 N13 C44 122.4(6) . . ?
C44 N13 H13 118.8 . . ?
C47 O9 C48 111.1(7) . . ?
C35 N11 H11 118.6 . . ?
C35 N11 C36 122.8(7) . . ?
C36 N11 H11 118.6 . . ?
C23 N8 H8 118.6 . . ?
C23 N8 C24 122.7(6) . . ?
C24 N8 H8 118.6 . . ?
C8 N3 Cu1 114.6(8) . . ?
C12 N3 Cu1 126.6(8) . . ?
C12 N3 C8 118.6(9) . . ?
N5 N4 C14 109.0(6) . . ?
N4 N5 N6 106.1(6) . . ?
C5 N1 Cu1 115.4(8) . . ?
C1 N1 Cu1 127.3(9) . . ?
C1 N1 C5 117.2(9) . . ?
C31 N10 H10 117.7 . . ?
C31 N10 C32 124.5(7) . . ?
C32 N10 H10 117.7 . . ?
N6 C16 C19 109.2(6) . . ?
N6 C16 C17 106.6(6) . . ?
N6 C16 C18 108.9(5) . . ?
C19 C16 C17 110.2(6) . . ?
C19 C16 C18 110.9(6) . . ?
C18 C16 C17 110.9(6) . . ?
C27 N9 H9 118.7 . . ?
C27 N9 C28 122.7(7) . . ?
C28 N9 H9 118.7 . . ?
O7 C43 N13 122.2(6) . . ?
O7 C43 C40 119.4(7) . . ?
N13 C43 C40 118.3(7) . . ?
O1 C19 N7 121.5(6) . . ?
O1 C19 C16 121.1(7) . . ?
N7 C19 C16 117.4(7) . . ?
O2 C23 N8 120.1(7) . . ?
O2 C23 C20 121.3(8) . . ?
N8 C23 C20 118.5(8) . . ?
C13 N2 Cu1 110.1(5) . . ?
C7 N2 Cu1 107.2(5) . . ?
C7 N2 C13 111.9(6) . . ?
C7 N2 C6 112.6(7) . . ?
C6 N2 Cu1 105.7(5) . . ?
C6 N2 C13 109.1(7) . . ?
O6 C39 N12 123.3(7) . . ?
O6 C39 C36 120.7(7) . . ?
N12 C39 C36 115.9(7) . . ?
N13 C44 C46 109.0(6) . . ?
N13 C44 C47 109.6(6) . . ?
N13 C44 C45 110.5(6) . . ?
C47 C44 C46 106.8(6) . . ?
C45 C44 C46 108.6(6) . . ?
C45 C44 C47 112.2(7) . . ?
N7 C20 C23 111.6(7) . . ?
N7 C20 C22 107.3(6) . . ?
N7 C20 C21 110.3(7) . . ?
C23 C20 C22 105.8(7) . . ?
C21 C20 C23 109.8(6) . . ?
C21 C20 C22 111.9(8) . . ?
N6 C15 H15 127.4 . . ?
C14 C15 N6 105.2(7) . . ?
C14 C15 H15 127.4 . . ?
N12 C40 C43 111.8(6) . . ?
N12 C40 C42 106.2(5) . . ?
N12 C40 C41 111.9(6) . . ?
C43 C40 C42 106.7(6) . . ?
C41 C40 C43 110.3(6) . . ?
C41 C40 C42 109.7(6) . . ?
O5 C35 N11 122.0(8) . . ?
O5 C35 C32 119.1(9) . . ?
N11 C35 C32 118.8(8) . . ?
C16 C17 H17A 109.5 . . ?
C16 C17 H17B 109.5 . . ?
C16 C17 H17C 109.5 . . ?
H17A C17 H17B 109.5 . . ?
H17A C17 H17C 109.5 . . ?
H17B C17 H17C 109.5 . . ?
C16 C18 H18A 109.5 . . ?
C16 C18 H18B 109.5 . . ?
C16 C18 H18C 109.5 . . ?
H18A C18 H18B 109.5 . . ?
H18A C18 H18C 109.5 . . ?
H18B C18 H18C 109.5 . . ?
O4 C31 N10 121.7(9) . . ?
O4 C31 C28 118.8(10) . . ?
N10 C31 C28 119.5(8) . . ?
N4 C14 C13 119.9(8) . . ?
C15 C14 N4 108.2(7) . . ?
C15 C14 C13 131.9(8) . . ?
C44 C46 H46A 109.5 . . ?
C44 C46 H46B 109.5 . . ?
C44 C46 H46C 109.5 . . ?
H46A C46 H46B 109.5 . . ?
H46A C46 H46C 109.5 . . ?
H46B C46 H46C 109.5 . . ?
N11 C36 C39 110.7(6) . . ?
N11 C36 C38 110.5(8) . . ?
N11 C36 C37 108.2(7) . . ?
C39 C36 C38 109.9(7) . . ?
C39 C36 C37 106.8(7) . . ?
C38 C36 C37 110.7(7) . . ?
C40 C42 H42A 109.5 . . ?
C40 C42 H42B 109.5 . . ?
C40 C42 H42C 109.5 . . ?
H42A C42 H42B 109.5 . . ?
H42A C42 H42C 109.5 . . ?
H42B C42 H42C 109.5 . . ?
N3 C8 C7 113.8(10) . . ?
N3 C8 C9 119.7(10) . . ?
C9 C8 C7 126.5(11) . . ?
O3 C27 N9 121.5(8) . . ?
O3 C27 C24 119.7(9) . . ?
N9 C27 C24 118.8(8) . . ?
N8 C24 C27 109.6(7) . . ?
N8 C24 C25 110.3(8) . . ?
N8 C24 C26 107.3(7) . . ?
C25 C24 C27 110.0(7) . . ?
C26 C24 C27 109.0(9) . . ?
C26 C24 C25 110.5(9) . . ?
O9 C47 O8 126.2(9) . . ?
O9 C47 C44 114.6(8) . . ?
O8 C47 C44 118.8(8) . . ?
C40 C41 H41A 109.5 . . ?
C40 C41 H41B 109.5 . . ?
C40 C41 H41C 109.5 . . ?
H41A C41 H41B 109.5 . . ?
H41A C41 H41C 109.5 . . ?
H41B C41 H41C 109.5 . . ?
N10 C32 C35 108.2(8) . . ?
N10 C32 C34 108.5(7) . . ?
N10 C32 C33 109.6(8) . . ?
C34 C32 C35 107.5(8) . . ?
C34 C32 C33 112.5(9) . . ?
C33 C32 C35 110.4(7) . . ?
N2 C13 H13A 109.3 . . ?
N2 C13 H13B 109.3 . . ?
C14 C13 N2 111.4(7) . . ?
C14 C13 H13A 109.3 . . ?
C14 C13 H13B 109.3 . . ?
H13A C13 H13B 108.0 . . ?
N9 C28 C31 108.6(7) . . ?
N9 C28 C30 106.8(7) . . ?
N9 C28 C29 109.6(9) . . ?
C30 C28 C31 108.9(9) . . ?
C30 C28 C29 111.4(8) . . ?
C29 C28 C31 111.4(8) . . ?
N3 C12 H12A 118.4 . . ?
N3 C12 C11 123.2(10) . . ?
C11 C12 H12A 118.4 . . ?
C20 C22 H22A 109.5 . . ?
C20 C22 H22B 109.5 . . ?
C20 C22 H22C 109.5 . . ?
H22A C22 H22B 109.5 . . ?
H22A C22 H22C 109.5 . . ?
H22B C22 H22C 109.5 . . ?
C44 C45 H45A 109.5 . . ?
C44 C45 H45B 109.5 . . ?
C44 C45 H45C 109.5 . . ?
H45A C45 H45B 109.5 . . ?
H45A C45 H45C 109.5 . . ?
H45B C45 H45C 109.5 . . ?
C20 C21 H21A 109.5 . . ?
C20 C21 H21B 109.5 . . ?
C20 C21 H21C 109.5 . . ?
H21A C21 H21B 109.5 . . ?
H21A C21 H21C 109.5 . . ?
H21B C21 H21C 109.5 . . ?
N1 C5 C6 112.1(11) . . ?
C4 C5 N1 121.4(10) . . ?
C4 C5 C6 126.5(12) . . ?
N2 C7 H7A 108.8 . . ?
N2 C7 H7B 108.8 . . ?
C8 C7 N2 113.9(8) . . ?
C8 C7 H7A 108.8 . . ?
C8 C7 H7B 108.8 . . ?
H7A C7 H7B 107.7 . . ?
C1 C2 H2 120.1 . . ?
C3 C2 H2 120.1 . . ?
C3 C2 C1 119.8(11) . . ?
C12 C11 H11A 120.6 . . ?
C10 C11 C12 118.8(11) . . ?
C10 C11 H11A 120.6 . . ?
C8 C9 H9A 119.9 . . ?
C10 C9 C8 120.3(11) . . ?
C10 C9 H9A 119.9 . . ?
C32 C34 H34A 109.5 . . ?
C32 C34 H34B 109.5 . . ?
C32 C34 H34C 109.5 . . ?
H34A C34 H34B 109.5 . . ?
H34A C34 H34C 109.5 . . ?
H34B C34 H34C 109.5 . . ?
N1 C1 C2 122.4(10) . . ?
N1 C1 H1 118.8 . . ?
C2 C1 H1 118.8 . . ?
C24 C25 H25A 109.5 . . ?
C24 C25 H25B 109.5 . . ?
C24 C25 H25C 109.5 . . ?
H25A C25 H25B 109.5 . . ?
H25A C25 H25C 109.5 . . ?
H25B C25 H25C 109.5 . . ?
C11 C10 H10A 120.3 . . ?
C9 C10 C11 119.4(11) . . ?
C9 C10 H10A 120.3 . . ?
N2 C6 H6A 109.8 . . ?
N2 C6 H6B 109.8 . . ?
C5 C6 N2 109.4(8) . . ?
C5 C6 H6A 109.8 . . ?
C5 C6 H6B 109.8 . . ?
H6A C6 H6B 108.3 . . ?
C36 C38 H38A 109.5 . . ?
C36 C38 H38B 109.5 . . ?
C36 C38 H38C 109.5 . . ?
H38A C38 H38B 109.5 . . ?
H38A C38 H38C 109.5 . . ?
H38B C38 H38C 109.5 . . ?
C36 C37 H37A 109.5 . . ?
C36 C37 H37B 109.5 . . ?
C36 C37 H37C 109.5 . . ?
H37A C37 H37B 109.5 . . ?
H37A C37 H37C 109.5 . . ?
H37B C37 H37C 109.5 . . ?
C28 C30 H30A 109.5 . . ?
C28 C30 H30B 109.5 . . ?
C28 C30 H30C 109.5 . . ?
H30A C30 H30B 109.5 . . ?
H30A C30 H30C 109.5 . . ?
H30B C30 H30C 109.5 . . ?
O9 C48 H48A 111.2 . . ?
O9 C48 H48B 111.2 . . ?
H48A C48 H48B 109.1 . . ?
C49 C48 O9 102.7(8) . . ?
C49 C48 H48A 111.2 . . ?
C49 C48 H48B 111.2 . . ?
C24 C26 H26A 109.5 . . ?
C24 C26 H26B 109.5 . . ?
C24 C26 H26C 109.5 . . ?
H26A C26 H26B 109.5 . . ?
H26A C26 H26C 109.5 . . ?
H26B C26 H26C 109.5 . . ?
C32 C33 H33A 109.5 . . ?
C32 C33 H33B 109.5 . . ?
C32 C33 H33C 109.5 . . ?
H33A C33 H33B 109.5 . . ?
H33A C33 H33C 109.5 . . ?
H33B C33 H33C 109.5 . . ?
C5 C4 H4 119.5 . . ?
C3 C4 C5 121.0(12) . . ?
C3 C4 H4 119.5 . . ?
C28 C29 H29A 109.5 . . ?
C28 C29 H29B 109.5 . . ?
C28 C29 H29C 109.5 . . ?
H29A C29 H29B 109.5 . . ?
H29A C29 H29C 109.5 . . ?
H29B C29 H29C 109.5 . . ?
C2 C3 C4 118.2(12) . . ?
C2 C3 H3 120.9 . . ?
C4 C3 H3 120.9 . . ?
Si1 C49 H49A 107.2 . . ?
Si1 C49 H49B 107.2 . . ?
C48 C49 Si1 120.3(8) . . ?
C48 C49 H49A 107.2 . . ?
C48 C49 H49B 107.2 . . ?
H49A C49 H49B 106.9 . . ?
Si1 C51 H51A 109.5 . . ?
Si1 C51 H51B 109.5 . . ?
Si1 C51 H51C 109.5 . . ?
H51A C51 H51B 109.5 . . ?
H51A C51 H51C 109.5 . . ?
H51B C51 H51C 109.5 . . ?
Si1 C50 H50A 109.5 . . ?
Si1 C50 H50B 109.5 . . ?
Si1 C50 H50C 109.5 . . ?
H50A C50 H50B 109.5 . . ?
H50A C50 H50C 109.5 . . ?
H50B C50 H50C 109.5 . . ?
Si1 C52 H52A 109.5 . . ?
Si1 C52 H52B 109.5 . . ?
Si1 C52 H52C 109.5 . . ?
H52A C52 H52B 109.5 . . ?
H52A C52 H52C 109.5 . . ?
H52B C52 H52C 109.5 . . ?

loop_
_geom_bond_atom_site_label_1
_geom_bond_atom_site_label_2
_geom_bond_distance
_geom_bond_site_symmetry_2
_geom_bond_publ_flag
Cu1 Cl1 2.241(2) . ?
Cu1 N3 1.985(8) . ?
Cu1 N1 1.981(8) . ?
Cu1 N2 2.020(6) . ?
Si1 C49 1.882(12) . ?
Si1 C51 1.831(12) . ?
Si1 C50 1.918(13) . ?
Si1 C52 1.750(15) . ?
O2 C23 1.223(8) . ?
O7 C43 1.227(8) . ?
O1 C19 1.227(8) . ?
O6 C39 1.230(8) . ?
N6 N5 1.337(7) . ?
N6 C16 1.495(8) . ?
N6 C15 1.341(8) . ?
N12 H12 0.8600 . ?
N12 C39 1.312(8) . ?
N12 C40 1.458(8) . ?
N7 H7 0.8600 . ?
N7 C19 1.338(8) . ?
N7 C20 1.462(9) . ?
O3 C27 1.231(9) . ?
O5 C35 1.243(9) . ?
N13 H13 0.8600 . ?
N13 C43 1.340(9) . ?
N13 C44 1.437(9) . ?
O9 C47 1.245(9) . ?
O9 C48 1.509(10) . ?
O4 C31 1.245(9) . ?
N11 H11 0.8600 . ?
N11 C35 1.318(10) . ?
N11 C36 1.457(10) . ?
N8 H8 0.8600 . ?
N8 C23 1.334(9) . ?
N8 C24 1.458(10) . ?
N3 C8 1.366(11) . ?
N3 C12 1.318(11) . ?
N4 N5 1.309(8) . ?
N4 C14 1.369(9) . ?
N1 C5 1.378(12) . ?
N1 C1 1.326(11) . ?
N10 H10 0.8600 . ?
N10 C31 1.314(10) . ?
N10 C32 1.463(10) . ?
C16 C19 1.506(9) . ?
C16 C17 1.527(9) . ?
C16 C18 1.522(9) . ?
N9 H9 0.8600 . ?
N9 C27 1.326(10) . ?
N9 C28 1.489(10) . ?
C43 C40 1.526(9) . ?
O8 C47 1.258(9) . ?
C23 C20 1.505(10) . ?
N2 C13 1.522(10) . ?
N2 C7 1.460(10) . ?
N2 C6 1.494(10) . ?
C39 C36 1.522(10) . ?
C44 C46 1.528(10) . ?
C44 C47 1.515(11) . ?
C44 C45 1.498(10) . ?
C20 C22 1.535(10) . ?
C20 C21 1.495(11) . ?
C15 H15 0.9300 . ?
C15 C14 1.338(10) . ?
C40 C42 1.526(9) . ?
C40 C41 1.519(10) . ?
C35 C32 1.541(12) . ?
C17 H17A 0.9600 . ?
C17 H17B 0.9600 . ?
C17 H17C 0.9600 . ?
C18 H18A 0.9600 . ?
C18 H18B 0.9600 . ?
C18 H18C 0.9600 . ?
C31 C28 1.526(12) . ?
C14 C13 1.484(11) . ?
C46 H46A 0.9600 . ?
C46 H46B 0.9600 . ?
C46 H46C 0.9600 . ?
C36 C38 1.529(11) . ?
C36 C37 1.542(12) . ?
C42 H42A 0.9600 . ?
C42 H42B 0.9600 . ?
C42 H42C 0.9600 . ?
C8 C7 1.453(12) . ?
C8 C9 1.401(13) . ?
C27 C24 1.529(12) . ?
C24 C25 1.522(12) . ?
C24 C26 1.510(12) . ?
C41 H41A 0.9600 . ?
C41 H41B 0.9600 . ?
C41 H41C 0.9600 . ?
C32 C34 1.514(12) . ?
C32 C33 1.521(12) . ?
C13 H13A 0.9700 . ?
C13 H13B 0.9700 . ?
C28 C30 1.508(12) . ?
C28 C29 1.508(13) . ?
C12 H12A 0.9300 . ?
C12 C11 1.384(13) . ?
C22 H22A 0.9600 . ?
C22 H22B 0.9600 . ?
C22 H22C 0.9600 . ?
C45 H45A 0.9600 . ?
C45 H45B 0.9600 . ?
C45 H45C 0.9600 . ?
C21 H21A 0.9600 . ?
C21 H21B 0.9600 . ?
C21 H21C 0.9600 . ?
C5 C6 1.491(13) . ?
C5 C4 1.372(14) . ?
C7 H7A 0.9700 . ?
C7 H7B 0.9700 . ?
C2 H2 0.9300 . ?
C2 C1 1.415(13) . ?
C2 C3 1.351(15) . ?
C11 H11A 0.9300 . ?
C11 C10 1.361(14) . ?
C9 H9A 0.9300 . ?
C9 C10 1.358(14) . ?
C34 H34A 0.9600 . ?
C34 H34B 0.9600 . ?
C34 H34C 0.9600 . ?
C1 H1 0.9300 . ?
C25 H25A 0.9600 . ?
C25 H25B 0.9600 . ?
C25 H25C 0.9600 . ?
C10 H10A 0.9300 . ?
C6 H6A 0.9700 . ?
C6 H6B 0.9700 . ?
C38 H38A 0.9600 . ?
C38 H38B 0.9600 . ?
C38 H38C 0.9600 . ?
C37 H37A 0.9600 . ?
C37 H37B 0.9600 . ?
C37 H37C 0.9600 . ?
C30 H30A 0.9600 . ?
C30 H30B 0.9600 . ?
C30 H30C 0.9600 . ?
C48 H48A 0.9700 . ?
C48 H48B 0.9700 . ?
C48 C49 1.449(13) . ?
C26 H26A 0.9600 . ?
C26 H26B 0.9600 . ?
C26 H26C 0.9600 . ?
C33 H33A 0.9600 . ?
C33 H33B 0.9600 . ?
C33 H33C 0.9600 . ?
C4 H4 0.9300 . ?
C4 C3 1.370(15) . ?
C29 H29A 0.9600 . ?
C29 H29B 0.9600 . ?
C29 H29C 0.9600 . ?
C3 H3 0.9300 . ?
C49 H49A 0.9700 . ?
C49 H49B 0.9700 . ?
C51 H51A 0.9600 . ?
C51 H51B 0.9600 . ?
C51 H51C 0.9600 . ?
C50 H50A 0.9600 . ?
C50 H50B 0.9600 . ?
C50 H50C 0.9600 . ?
C52 H52A 0.9600 . ?
C52 H52B 0.9600 . ?
C52 H52C 0.9600 . ?

loop_
_geom_hbond_atom_site_label_D
_geom_hbond_atom_site_label_H
_geom_hbond_atom_site_label_A
_geom_hbond_distance_DH
_geom_hbond_distance_HA
_geom_hbond_distance_DA
_geom_hbond_angle_DHA
_geom_hbond_site_symmetry_A
_geom_hbond_publ_flag
N12 H12 O4 0.86 2.34 3.123(8) 151.7 . yes
N7 H7 O7 0.86 2.11 2.879(8) 148.8 1_545 yes
N13 H13 O5 0.86 2.17 2.972(8) 154.7 . yes
N11 H11 O3 0.86 2.14 2.935(9) 152.7 . yes
N10 H10 O2 0.86 2.11 2.884(8) 149.1 . yes
N9 H9 O1 0.86 2.14 2.955(8) 158.9 . yes

loop_
_exptl_oxdiff_crystal_face_indexfrac_h
_exptl_oxdiff_crystal_face_indexfrac_k
_exptl_oxdiff_crystal_face_indexfrac_l
_exptl_oxdiff_crystal_face_x
_exptl_oxdiff_crystal_face_y
_exptl_oxdiff_crystal_face_z
-1.9929 -5.9772 -9.9777 -0.8913 -0.4655 -0.3297
1.9984 2.9941 -14.9445 -0.4350 0.7086 -0.5576
-1.9984 -2.9941 14.9445 0.4350 -0.7086 0.5576
4.9867 -4.9894 -5.9745 0.1203 0.0304 -0.9892
-4.9867 4.9894 5.9745 -0.1203 -0.0304 0.9892
1.9929 5.9772 9.9777 0.8913 0.4655 0.3297

loop_
_smtbx_masks_void_nr
_smtbx_masks_void_average_x
_smtbx_masks_void_average_y
_smtbx_masks_void_average_z
_smtbx_masks_void_volume
_smtbx_masks_void_count_electrons
_smtbx_masks_void_content
1 0.548 0.000 0.500 526.5 189.3 ?
2 -0.111 0.183 0.031 7.1 0.0 ?
3 0.111 0.817 0.969 7.1 0.0 ?
4 0.500 0.000 0.000 47.6 0.0 ?
5 0.417 0.400 0.083 7.1 0.0 ?
6 0.583 0.600 0.917 7.1 0.0 ?
